data_1576634
loop_
_publ_author_name
'Weber, Marco'
'Kar, Sourav'
'Joos, Pia'
'Dewhurst, Rian D.'
'Braunschweig, Holger'

_publ_section_title
;
 N-H/P-H bond activation of ammonia, amines and phosphines at a transient
 borylene.
;
_journal_issue 16
_journal_name_full 'Chemical science'
_journal_page_first 8189
_journal_page_last 8196
_journal_paper_doi 10.1039/d6sc00526h
_journal_volume 17
_journal_year 2026
_chemical_formula_moiety 'C35 H55 B N2'
_chemical_formula_sum 'C35 H55 B N2'
_chemical_formula_weight 514.62
_space_group_crystal_system monoclinic
_space_group_IT_number 14
_space_group_name_Hall '-P 2ybc'
_space_group_name_H-M_alt 'P 1 21/c 1'
_atom_sites_solution_hydrogens geom
_atom_sites_solution_primary dual
_atom_sites_solution_secondary difmap
_audit_creation_date 2024-07-04
_audit_creation_method 'CIF-fill 1.5c (K.Radacki, 2005-23)'
_audit_update_record
;
2026-01-07 deposited with the CCDC.	2026-02-20 downloaded from the CCDC.
;
_cell_angle_alpha 90
_cell_angle_beta 100.259(2)
_cell_angle_gamma 90
_cell_formula_units_Z 4
_cell_length_a 16.9366(3)
_cell_length_b 9.8374(2)
_cell_length_c 19.1534(3)
_cell_measurement_reflns_used 18223
_cell_measurement_temperature 100(2)
_cell_measurement_theta_max 70.9650
_cell_measurement_theta_min 2.6600
_cell_volume 3140.17(10)
_computing_cell_refinement 'CrysAlisPro 1.171.41.112a (Rigaku OD, 2021)'
_computing_data_collection 'CrysAlisPro 1.171.41.112a (Rigaku OD, 2021)'
_computing_data_reduction 'CrysAlisPro 1.171.41.112a (Rigaku OD, 2021)'
_computing_molecular_graphics 'ShelXLe (Huebschle et all, 2011)'
_computing_publication_material 'SHELXL-2018/3 (Sheldrick, 2018)'
_computing_structure_refinement 'SHELXL-2018/3 (Sheldrick, 2018)'
_computing_structure_solution 'SHELXT 2014/5 (Sheldrick, 2014)''
_diffrn_ambient_environment N~2~
_diffrn_ambient_temperature 100(2)
_diffrn_detector HPA
_diffrn_detector_area_resol_mean 10.0
_diffrn_detector_type 'HyPix Arc150'
_diffrn_measured_fraction_theta_full 1.000
_diffrn_measured_fraction_theta_max 0.980
_diffrn_measurement_details
;
 List of Runs (angles in degrees, time in seconds):
 --------------------------------------------------------------------------
  1  \w     19.00  80.00   0.50    0.50    --   60.09-125.00  90.00  122
  2  \w     34.00  95.00   0.50    0.50    --   75.05-125.00  60.00  122
  3  \w     33.00  94.00   0.50    0.50    --   73.60-125.00 -60.00  122
  4  \w     34.00  95.00   0.50    0.50    --   75.05-125.00 -90.00  122
  5  \w     38.00 105.00   0.50    0.50    --   60.09  15.00 -60.00  134
  6  \w     38.00 105.00   0.50    0.50    --   60.09  15.00 -30.00  134
  7  \w   -106.00 -45.00   0.50    0.50    --  -61.72 -15.00 120.00  122
  8  \w   -117.00 -55.00   0.50    0.50    --  -71.97 -15.00 120.00  124
  9  \w   -120.00 -58.00   0.50    0.50    --  -75.12 -15.00  30.00  124
 10  \w   -120.00 -58.00   0.50    0.50    --  -75.12 -15.00  90.00  124
 11  \w   -120.00 -58.00   0.50    0.50    --  -75.12 -15.00 -30.00  124
 12  \w   -120.00 -58.00   0.50    0.50    --  -75.12 -15.00 -90.00  124
 13  \w   -106.00 -45.00   0.50    0.50    --  -61.72 -15.00-120.00  122
 14  \w   -117.00 -55.00   0.50    0.50    --  -71.97 -15.00-180.00  124
 15  \w    -95.00 -34.00   0.50    0.50    --  -75.12 125.00-120.00  122
 16  \w    -82.00 -21.00   0.50    0.50    --  -61.72 125.00-180.00  122
 17  \w    -82.00 -21.00   0.50    0.50    --  -61.72 125.00 -30.00  122
 18  \w    -82.00 -21.00   0.50    0.50    --  -61.72 125.00  60.00  122
 19  \w    -92.00 -31.00   0.50    0.50    --  -71.97 125.00 120.00  122
 20  \w    -95.00 -34.00   0.50    0.50    --  -75.12 125.00 150.00  122
;
_diffrn_measurement_device 'four-circle diffractometer'
_diffrn_measurement_device_type 'Rigaku XtaLAB Synergy-R'
_diffrn_measurement_method '\w scans'
_diffrn_orient_matrix_type
;
 CrysAlisPro convention (1999,Acta A55,543-557)
;
_diffrn_orient_matrix_UB_11 -0.0070701000
_diffrn_orient_matrix_UB_12 -0.0829794000
_diffrn_orient_matrix_UB_13 -0.0690786000
_diffrn_orient_matrix_UB_21 0.0764570000
_diffrn_orient_matrix_UB_22 -0.0794121000
_diffrn_orient_matrix_UB_23 0.0315253000
_diffrn_orient_matrix_UB_31 -0.0514729000
_diffrn_orient_matrix_UB_32 -0.1064661000
_diffrn_orient_matrix_UB_33 0.0302300000
_diffrn_radiation_monochromator 'multi-layer mirror'
_diffrn_radiation_probe x-ray
_diffrn_radiation_type CuK\a
_diffrn_radiation_wavelength 1.54184
_diffrn_radiation_xray_symbol K-L~2,3~
_diffrn_reflns_av_R_equivalents 0.0170
_diffrn_reflns_av_unetI/netI 0.0126
_diffrn_reflns_Laue_measured_fraction_full 1.000
_diffrn_reflns_Laue_measured_fraction_max 0.980
_diffrn_reflns_limit_h_max 19
_diffrn_reflns_limit_h_min -20
_diffrn_reflns_limit_k_max 11
_diffrn_reflns_limit_k_min -11
_diffrn_reflns_limit_l_max 23
_diffrn_reflns_limit_l_min -23
_diffrn_reflns_number 32205
_diffrn_reflns_point_group_measured_fraction_full 1.000
_diffrn_reflns_point_group_measured_fraction_max 0.980
_diffrn_reflns_theta_full 67.684
_diffrn_reflns_theta_max 71.384
_diffrn_reflns_theta_min 2.651
_diffrn_source 'rotating-anode X-ray tube'
_diffrn_source_type 'PhotonJet-R X-ray Source'
_exptl_absorpt_coefficient_mu 0.455
_exptl_absorpt_correction_T_max 1.000
_exptl_absorpt_correction_T_min 0.708
_exptl_absorpt_correction_type gaussian
_exptl_absorpt_process_details
;
 CrysAlisPro 1.171.41.112a (Rigaku Oxford Diffraction, 2021) Numerical 
 absorption correction based on gaussian integration over a multifaceted 
 crystal model Empirical absorption correction using spherical harmonics, 
 implemented in SCALE3 ABSPACK scaling algorithm.
;
_exptl_crystal_colour yellow
_exptl_crystal_density_diffrn 1.089
_exptl_crystal_description block
_exptl_crystal_F_000 1136
_exptl_crystal_preparation
;
 Crystals were grown at 25 \%C from saturated solution in pentane. For data 
 collection the crystal was immersed in a film of perfluoropolyether oil, 
 mounted on a polyimide loop and transferred to stream of cold nitrogen 
 (Oxford Cryostream 800).
;
_exptl_crystal_size_max 0.160
_exptl_crystal_size_mid 0.140
_exptl_crystal_size_min 0.080
_refine_diff_density_max 0.780
_refine_diff_density_min -0.208
_refine_diff_density_rms 0.035
_refine_ls_extinction_method none
_refine_ls_goodness_of_fit_ref 1.035
_refine_ls_hydrogen_treatment constr
_refine_ls_matrix_type full
_refine_ls_number_parameters 355
_refine_ls_number_reflns 5972
_refine_ls_number_restraints 0
_refine_ls_restrained_S_all 1.035
_refine_ls_R_factor_all 0.0460
_refine_ls_R_factor_gt 0.0422
_refine_ls_shift/su_max 0.000
_refine_ls_shift/su_mean 0.000
_refine_ls_structure_factor_coef Fsqd
_refine_ls_weighting_details
;
 w=1/[\s^2^(Fo^2^)+(0.0511P)^2^+1.2925P] where P=(Fo^2^+2Fc^2^)/3
;
_refine_ls_weighting_scheme calc
_refine_ls_wR_factor_gt 0.1070
_refine_ls_wR_factor_ref 0.1094
_reflns_Friedel_coverage 0.000
_reflns_number_gt 5394
_reflns_number_total 5972
_reflns_threshold_expression 'I > 2\s(I)'
_cod_data_source_file d6sc00526h2.cif
_cod_data_source_block MaWe102_MaWe_a
_cod_depositor_comments 'Adding full bibliography for 1576631--1576636.cif.'
_cod_original_sg_symbol_H-M 'P 21/c'
_cod_database_code 1576634
_shelx_shelxl_version_number 2018/3
_shelx_space_group_comment
;
 The symmetry employed for this shelxl refinement is uniquely defined by the 
 following loop, which should always be used as a source of symmetry 
 information in preference to the above space-group names. They are only 
 intended as comments.
;
_shelx_estimated_absorpt_t_min 0.931
_shelx_estimated_absorpt_t_max 0.965

loop_
_space_group_symop_operation_xyz
'x, y, z'
'-x, y+1/2, -z+1/2'
'-x, -y, -z'
'x, -y-1/2, z-1/2'

loop_
_atom_site_label
_atom_site_type_symbol
_atom_site_fract_x
_atom_site_fract_y
_atom_site_fract_z
_atom_site_U_iso_or_equiv
_atom_site_adp_type
_atom_site_occupancy
_atom_site_site_symmetry_order
_atom_site_calc_flag
_atom_site_refinement_flags_posn
_atom_site_refinement_flags_adp
_atom_site_refinement_flags_occupancy
_atom_site_disorder_assembly
_atom_site_disorder_group
C1_1 C 0.84404(7) 0.52676(12) 0.57702(6) 0.0222(2) Uani 1 1 d . . . . .
B1_1 B 0.79698(8) 0.44280(14) 0.62867(7) 0.0221(3) Uani 1 1 d . . . . .
C2_1 C 0.86162(7) 0.46912(13) 0.51413(6) 0.0234(3) Uani 1 1 d . . . . .
C3_1 C 0.89338(7) 0.54958(14) 0.46531(6) 0.0256(3) Uani 1 1 d . . . . .
C4_1 C 0.91091(7) 0.68498(14) 0.48141(7) 0.0273(3) Uani 1 1 d . . . . .
H4_1 H 0.931585 0.739732 0.447980 0.033 Uiso 1 1 calc R U . . .
C5_1 C 0.89917(7) 0.74287(13) 0.54481(7) 0.0262(3) Uani 1 1 d . . . . .
C6_1 C 0.86544(7) 0.66346(13) 0.59277(6) 0.0230(3) Uani 1 1 d . . . . .
C7_1 C 0.84984(8) 0.31945(13) 0.49767(7) 0.0289(3) Uani 1 1 d . . . . .
H7A_1 H 0.900072 0.280502 0.488052 0.043 Uiso 1 1 calc R U . . .
H7B_1 H 0.807593 0.307879 0.455930 0.043 Uiso 1 1 calc R U . . .
H7C_1 H 0.834220 0.272933 0.538368 0.043 Uiso 1 1 calc R U . . .
C8_1 C 0.91002(8) 0.49045(15) 0.39681(7) 0.0314(3) Uani 1 1 d . . . . .
H8A_1 H 0.918722 0.564268 0.364664 0.047 Uiso 1 1 calc R U . . .
H8B_1 H 0.864099 0.435453 0.374634 0.047 Uiso 1 1 calc R U . . .
H8C_1 H 0.958070 0.433178 0.406579 0.047 Uiso 1 1 calc R U . . .
C9_1 C 0.92345(9) 0.88853(14) 0.56111(8) 0.0354(3) Uani 1 1 d . . . . .
H9A_1 H 0.877379 0.939717 0.571731 0.053 Uiso 1 1 calc R U . . .
H9B_1 H 0.941613 0.929067 0.519981 0.053 Uiso 1 1 calc R U . . .
H9C_1 H 0.967144 0.891476 0.602199 0.053 Uiso 1 1 calc R U . . .
C10_1 C 0.85605(8) 0.72354(13) 0.66352(7) 0.0271(3) Uani 1 1 d . . . . .
H10A_1 H 0.822257 0.804910 0.655660 0.041 Uiso 1 1 calc R U . . .
H10B_1 H 0.908946 0.748114 0.690301 0.041 Uiso 1 1 calc R U . . .
H10C_1 H 0.830882 0.656519 0.690427 0.041 Uiso 1 1 calc R U . . .
N1_2 N 0.84106(6) 0.35518(10) 0.67809(5) 0.0233(2) Uani 1 1 d . . . . .
C1_2 C 0.80865(7) 0.25533(13) 0.72221(6) 0.0248(3) Uani 1 1 d . . . . .
H1A_2 H 0.749326 0.260539 0.712798 0.030 Uiso 1 1 calc R U . . .
H1B_2 H 0.827647 0.276868 0.772910 0.030 Uiso 1 1 calc R U . . .
C2_2 C 0.83474(8) 0.11185(13) 0.70687(7) 0.0279(3) Uani 1 1 d . . . . .
H2A_2 H 0.812558 0.087786 0.657047 0.033 Uiso 1 1 calc R U . . .
H2B_2 H 0.813298 0.046568 0.738117 0.033 Uiso 1 1 calc R U . . .
C3_2 C 0.92611(8) 0.10162(14) 0.71925(7) 0.0302(3) Uani 1 1 d . . . . .
H3A_2 H 0.948013 0.115269 0.770229 0.036 Uiso 1 1 calc R U . . .
H3B_2 H 0.942053 0.009893 0.705646 0.036 Uiso 1 1 calc R U . . .
C4_2 C 0.96043(8) 0.20832(14) 0.67562(7) 0.0310(3) Uani 1 1 d . . . . .
H4A_2 H 0.944678 0.187178 0.624495 0.037 Uiso 1 1 calc R U . . .
H4B_2 H 1.019745 0.207329 0.687660 0.037 Uiso 1 1 calc R U . . .
C5_2 C 0.92922(7) 0.34859(14) 0.69072(7) 0.0286(3) Uani 1 1 d . . . . .
H5A_2 H 0.950160 0.372978 0.740738 0.034 Uiso 1 1 calc R U . . .
H5B_2 H 0.949781 0.416295 0.660157 0.034 Uiso 1 1 calc R U . . .
N1_3 N 0.66315(6) 0.48986(10) 0.68250(5) 0.0224(2) Uani 1 1 d . . . . .
C1_3 C 0.70101(7) 0.47186(12) 0.61830(6) 0.0228(3) Uani 1 1 d . . . . .
H1_3 H 0.694274 0.562446 0.594286 0.027 Uiso 1 1 calc R U . . .
C2_3 C 0.64362(7) 0.37576(13) 0.56713(6) 0.0247(3) Uani 1 1 d . . . . .
C3_3 C 0.56302(7) 0.39333(13) 0.59288(7) 0.0270(3) Uani 1 1 d . . . . .
H3A_3 H 0.532071 0.468904 0.567034 0.032 Uiso 1 1 calc R U . . .
H3B_3 H 0.530795 0.309104 0.584072 0.032 Uiso 1 1 calc R U . . .
C4_3 C 0.58151(7) 0.42440(13) 0.67280(7) 0.0255(3) Uani 1 1 d . . . . .
C5_3 C 0.66760(8) 0.22507(13) 0.56936(7) 0.0284(3) Uani 1 1 d . . . . .
H5A_3 H 0.626538 0.172892 0.537932 0.043 Uiso 1 1 calc R U . . .
H5B_3 H 0.672302 0.190968 0.618004 0.043 Uiso 1 1 calc R U . . .
H5C_3 H 0.719251 0.215197 0.553582 0.043 Uiso 1 1 calc R U . . .
C6_3 C 0.63769(8) 0.42521(14) 0.49039(7) 0.0300(3) Uani 1 1 d . . . . .
H6A_3 H 0.600271 0.367068 0.458687 0.045 Uiso 1 1 calc R U . . .
H6B_3 H 0.690768 0.420933 0.476847 0.045 Uiso 1 1 calc R U . . .
H6C_3 H 0.618231 0.519211 0.486631 0.045 Uiso 1 1 calc R U . . .
C7_3 C 0.58398(8) 0.29436(14) 0.71779(7) 0.0316(3) Uani 1 1 d . . . . .
H7A_3 H 0.530915 0.251448 0.709380 0.047 Uiso 1 1 calc R U . . .
H7B_3 H 0.599083 0.317626 0.768154 0.047 Uiso 1 1 calc R U . . .
H7C_3 H 0.623526 0.231190 0.704490 0.047 Uiso 1 1 calc R U . . .
C8_3 C 0.51705(8) 0.51508(14) 0.69506(8) 0.0316(3) Uani 1 1 d . . . . .
H8A_3 H 0.465523 0.467099 0.686755 0.047 Uiso 1 1 calc R U . . .
H8B_3 H 0.512299 0.599091 0.667124 0.047 Uiso 1 1 calc R U . . .
H8C_3 H 0.532007 0.537218 0.745575 0.047 Uiso 1 1 calc R U . . .
C1_4 C 0.67453(7) 0.62096(12) 0.71718(6) 0.0234(3) Uani 1 1 d . . . . .
C2_4 C 0.65064(7) 0.74618(13) 0.68264(7) 0.0251(3) Uani 1 1 d . . . . .
C3_4 C 0.66620(8) 0.86695(13) 0.72086(7) 0.0302(3) Uani 1 1 d . . . . .
H3_4 H 0.651406 0.950786 0.697540 0.036 Uiso 1 1 calc R U . . .
C4_4 C 0.70242(8) 0.86872(14) 0.79152(8) 0.0327(3) Uani 1 1 d . . . . .
H4_4 H 0.711929 0.952376 0.816368 0.039 Uiso 1 1 calc R U . . .
C5_4 C 0.72451(8) 0.74743(14) 0.82534(7) 0.0309(3) Uani 1 1 d . . . . .
H5_4 H 0.748996 0.748090 0.873983 0.037 Uiso 1 1 calc R U . . .
C6_4 C 0.71162(7) 0.62351(13) 0.78956(7) 0.0259(3) Uani 1 1 d . . . . .
C7_4 C 0.60676(8) 0.76060(13) 0.60614(7) 0.0273(3) Uani 1 1 d . . . . .
H7_4 H 0.590218 0.667691 0.587994 0.033 Uiso 1 1 calc R U . . .
C8_4 C 0.66028(8) 0.82212(14) 0.55728(7) 0.0332(3) Uani 1 1 d . . . . .
H8A_4 H 0.629563 0.829821 0.508992 0.050 Uiso 1 1 calc R U . . .
H8B_4 H 0.706895 0.763231 0.557000 0.050 Uiso 1 1 calc R U . . .
H8C_4 H 0.678483 0.912501 0.574714 0.050 Uiso 1 1 calc R U . . .
C9_4 C 0.53058(8) 0.84784(14) 0.60080(8) 0.0344(3) Uani 1 1 d . . . . .
H9A_4 H 0.500341 0.844228 0.552191 0.052 Uiso 1 1 calc R U . . .
H9B_4 H 0.545618 0.942151 0.613169 0.052 Uiso 1 1 calc R U . . .
H9C_4 H 0.497218 0.812721 0.633626 0.052 Uiso 1 1 calc R U . . .
C10_4 C 0.73905(8) 0.49531(13) 0.83073(7) 0.0283(3) Uani 1 1 d . . . . .
H10_4 H 0.726959 0.416340 0.797672 0.034 Uiso 1 1 calc R U . . .
C11_4 C 0.69370(11) 0.47408(16) 0.89242(8) 0.0425(4) Uani 1 1 d . . . . .
H11A_4 H 0.706775 0.384331 0.913546 0.064 Uiso 1 1 calc R U . . .
H11B_4 H 0.635825 0.479856 0.874754 0.064 Uiso 1 1 calc R U . . .
H11C_4 H 0.709530 0.544507 0.928381 0.064 Uiso 1 1 calc R U . . .
C12_4 C 0.82983(9) 0.49789(15) 0.85791(7) 0.0358(3) Uani 1 1 d . . . . .
H12A_4 H 0.846500 0.412061 0.882087 0.054 Uiso 1 1 calc R U . . .
H12B_4 H 0.843086 0.573542 0.891223 0.054 Uiso 1 1 calc R U . . .
H12C_4 H 0.857926 0.509705 0.817801 0.054 Uiso 1 1 calc R U . . .

loop_
_atom_site_aniso_label
_atom_site_aniso_U_11
_atom_site_aniso_U_22
_atom_site_aniso_U_33
_atom_site_aniso_U_23
_atom_site_aniso_U_13
_atom_site_aniso_U_12
C1_1 0.0196(5) 0.0246(6) 0.0223(6) 0.0004(5) 0.0036(4) 0.0006(5)
B1_1 0.0252(7) 0.0208(7) 0.0208(6) -0.0045(5) 0.0056(5) -0.0029(5)
C2_1 0.0203(6) 0.0262(6) 0.0233(6) -0.0013(5) 0.0031(4) 0.0010(5)
C3_1 0.0213(6) 0.0339(7) 0.0217(6) 0.0008(5) 0.0042(5) 0.0028(5)
C4_1 0.0254(6) 0.0323(7) 0.0251(6) 0.0068(5) 0.0069(5) -0.0002(5)
C5_1 0.0244(6) 0.0261(7) 0.0279(6) 0.0023(5) 0.0043(5) -0.0004(5)
C6_1 0.0209(6) 0.0247(6) 0.0235(6) -0.0001(5) 0.0044(4) 0.0005(5)
C7_1 0.0314(7) 0.0294(7) 0.0268(6) -0.0049(5) 0.0078(5) -0.0001(5)
C8_1 0.0306(7) 0.0412(8) 0.0239(6) -0.0006(6) 0.0086(5) 0.0024(6)
C9_1 0.0438(8) 0.0290(7) 0.0354(7) 0.0021(6) 0.0124(6) -0.0082(6)
C10_1 0.0294(6) 0.0254(6) 0.0267(6) -0.0051(5) 0.0052(5) -0.0010(5)
N1_2 0.0237(5) 0.0227(5) 0.0239(5) 0.0004(4) 0.0053(4) -0.0030(4)
C1_2 0.0265(6) 0.0253(6) 0.0232(6) 0.0012(5) 0.0061(5) -0.0013(5)
C2_2 0.0318(7) 0.0238(6) 0.0284(6) 0.0026(5) 0.0061(5) -0.0011(5)
C3_2 0.0334(7) 0.0284(7) 0.0285(6) 0.0016(5) 0.0044(5) 0.0055(5)
C4_2 0.0256(6) 0.0390(8) 0.0286(6) 0.0044(6) 0.0055(5) 0.0043(6)
C5_2 0.0242(6) 0.0311(7) 0.0299(6) 0.0051(5) 0.0032(5) -0.0024(5)
N1_3 0.0235(5) 0.0210(5) 0.0247(5) -0.0024(4) 0.0100(4) -0.0036(4)
C1_3 0.0244(6) 0.0217(6) 0.0233(6) -0.0008(5) 0.0072(5) 0.0006(5)
C2_3 0.0226(6) 0.0243(6) 0.0271(6) -0.0025(5) 0.0042(5) 0.0005(5)
C3_3 0.0228(6) 0.0252(6) 0.0335(7) -0.0019(5) 0.0059(5) -0.0018(5)
C4_3 0.0239(6) 0.0223(6) 0.0322(6) -0.0005(5) 0.0100(5) -0.0037(5)
C5_3 0.0288(6) 0.0257(7) 0.0305(6) -0.0045(5) 0.0051(5) 0.0000(5)
C6_3 0.0283(6) 0.0337(7) 0.0275(6) -0.0016(5) 0.0035(5) 0.0014(5)
C7_3 0.0320(7) 0.0273(7) 0.0382(7) 0.0031(6) 0.0137(6) -0.0047(5)
C8_3 0.0273(6) 0.0295(7) 0.0416(8) -0.0017(6) 0.0161(6) -0.0019(5)
C1_4 0.0232(6) 0.0223(6) 0.0270(6) -0.0015(5) 0.0111(5) -0.0021(5)
C2_4 0.0221(6) 0.0232(6) 0.0320(7) 0.0005(5) 0.0101(5) -0.0012(5)
C3_4 0.0293(7) 0.0215(6) 0.0412(7) 0.0000(5) 0.0100(6) -0.0006(5)
C4_4 0.0340(7) 0.0252(7) 0.0406(7) -0.0087(6) 0.0112(6) -0.0030(5)
C5_4 0.0336(7) 0.0302(7) 0.0299(7) -0.0060(5) 0.0083(5) -0.0019(6)
C6_4 0.0273(6) 0.0258(6) 0.0272(6) -0.0019(5) 0.0115(5) -0.0007(5)
C7_4 0.0264(6) 0.0230(6) 0.0331(7) 0.0030(5) 0.0070(5) 0.0007(5)
C8_4 0.0338(7) 0.0300(7) 0.0365(7) 0.0095(6) 0.0088(6) 0.0005(6)
C9_4 0.0298(7) 0.0288(7) 0.0440(8) 0.0029(6) 0.0052(6) 0.0042(6)
C10_4 0.0373(7) 0.0268(7) 0.0221(6) -0.0012(5) 0.0092(5) 0.0001(5)
C11_4 0.0609(10) 0.0387(8) 0.0331(7) 0.0037(6) 0.0230(7) 0.0033(7)
C12_4 0.0420(8) 0.0322(7) 0.0311(7) -0.0028(6) 0.0008(6) 0.0031(6)

loop_
_atom_type_symbol
_atom_type_description
_atom_type_scat_dispersion_real
_atom_type_scat_dispersion_imag
_atom_type_scat_source
C C 0.0181 0.0091 'International Tables Vol C Tables 4.2.6.8 and 6.1.1.4'
H H 0.0000 0.0000 'International Tables Vol C Tables 4.2.6.8 and 6.1.1.4'
B B 0.0090 0.0039 'International Tables Vol C Tables 4.2.6.8 and 6.1.1.4'
N N 0.0311 0.0180 'International Tables Vol C Tables 4.2.6.8 and 6.1.1.4'

loop_
_exptl_crystal_face_index_h
_exptl_crystal_face_index_k
_exptl_crystal_face_index_l
_exptl_crystal_face_perp_dist
2 -2 1 0.0773
-2 2 -1 0.0703
-1 -2 2 0.0603
-2 1 0 0.0624
2 -1 0 0.0816
-2 0 1 0.0454
-1 -1 1 0.0523
1 1 -1 0.0691
2 0 -1 0.0629
-1 1 0 0.0684
0 2 -1 0.0761
-2 1 1 0.0479
2 -1 -1 0.0636
1 -2 0 0.0686
-2 1 2 0.0450
2 -1 -2 0.0516
-1 0 1 0.0344
1 0 -1 0.0480
1 -2 -2 0.0603
0 -2 -1 0.0613
-1 1 2 0.0569
1 -1 -2 0.0550
0 -1 -1 0.0591
0 1 1 0.0693
1 0 -2 0.0430
-1 0 2 0.0423
-1 -1 -2 0.0526
1 1 2 0.0768
0 0 1 0.0676
0 0 -1 0.0630

loop_
_geom_angle_atom_site_label_1
_geom_angle_atom_site_label_2
_geom_angle_atom_site_label_3
_geom_angle
_geom_angle_site_symmetry_1
_geom_angle_site_symmetry_3
_geom_angle_publ_flag
C2_1 C1_1 C6_1 118.71(11) . . ?
C2_1 C1_1 B1_1 121.53(11) . . ?
C6_1 C1_1 B1_1 119.70(10) . . ?
N1_2 B1_1 C1_1 118.14(11) . . ?
N1_2 B1_1 C1_3 126.43(11) . . ?
C1_1 B1_1 C1_3 115.41(10) . . ?
C3_1 C2_1 C1_1 120.44(11) . . ?
C3_1 C2_1 C7_1 117.55(11) . . ?
C1_1 C2_1 C7_1 121.98(11) . . ?
C4_1 C3_1 C2_1 119.06(11) . . ?
C4_1 C3_1 C8_1 119.88(11) . . ?
C2_1 C3_1 C8_1 121.05(12) . . ?
C3_1 C4_1 C5_1 122.02(11) . . ?
C3_1 C4_1 H4_1 119.0 . . ?
C5_1 C4_1 H4_1 119.0 . . ?
C4_1 C5_1 C6_1 118.89(12) . . ?
C4_1 C5_1 C9_1 119.67(12) . . ?
C6_1 C5_1 C9_1 121.44(12) . . ?
C5_1 C6_1 C1_1 120.65(11) . . ?
C5_1 C6_1 C10_1 119.28(11) . . ?
C1_1 C6_1 C10_1 119.99(11) . . ?
C2_1 C7_1 H7A_1 109.5 . . ?
C2_1 C7_1 H7B_1 109.5 . . ?
H7A_1 C7_1 H7B_1 109.5 . . ?
C2_1 C7_1 H7C_1 109.5 . . ?
H7A_1 C7_1 H7C_1 109.5 . . ?
H7B_1 C7_1 H7C_1 109.5 . . ?
C3_1 C8_1 H8A_1 109.5 . . ?
C3_1 C8_1 H8B_1 109.5 . . ?
H8A_1 C8_1 H8B_1 109.5 . . ?
C3_1 C8_1 H8C_1 109.5 . . ?
H8A_1 C8_1 H8C_1 109.5 . . ?
H8B_1 C8_1 H8C_1 109.5 . . ?
C5_1 C9_1 H9A_1 109.5 . . ?
C5_1 C9_1 H9B_1 109.5 . . ?
H9A_1 C9_1 H9B_1 109.5 . . ?
C5_1 C9_1 H9C_1 109.5 . . ?
H9A_1 C9_1 H9C_1 109.5 . . ?
H9B_1 C9_1 H9C_1 109.5 . . ?
C6_1 C10_1 H10A_1 109.5 . . ?
C6_1 C10_1 H10B_1 109.5 . . ?
H10A_1 C10_1 H10B_1 109.5 . . ?
C6_1 C10_1 H10C_1 109.5 . . ?
H10A_1 C10_1 H10C_1 109.5 . . ?
H10B_1 C10_1 H10C_1 109.5 . . ?
B1_1 N1_2 C1_2 126.56(10) . . ?
B1_1 N1_2 C5_2 122.96(10) . . ?
C1_2 N1_2 C5_2 110.44(10) . . ?
N1_2 C1_2 C2_2 111.02(10) . . ?
N1_2 C1_2 H1A_2 109.4 . . ?
C2_2 C1_2 H1A_2 109.4 . . ?
N1_2 C1_2 H1B_2 109.4 . . ?
C2_2 C1_2 H1B_2 109.4 . . ?
H1A_2 C1_2 H1B_2 108.0 . . ?
C1_2 C2_2 C3_2 110.62(11) . . ?
C1_2 C2_2 H2A_2 109.5 . . ?
C3_2 C2_2 H2A_2 109.5 . . ?
C1_2 C2_2 H2B_2 109.5 . . ?
C3_2 C2_2 H2B_2 109.5 . . ?
H2A_2 C2_2 H2B_2 108.1 . . ?
C4_2 C3_2 C2_2 110.20(10) . . ?
C4_2 C3_2 H3A_2 109.6 . . ?
C2_2 C3_2 H3A_2 109.6 . . ?
C4_2 C3_2 H3B_2 109.6 . . ?
C2_2 C3_2 H3B_2 109.6 . . ?
H3A_2 C3_2 H3B_2 108.1 . . ?
C3_2 C4_2 C5_2 109.97(11) . . ?
C3_2 C4_2 H4A_2 109.7 . . ?
C5_2 C4_2 H4A_2 109.7 . . ?
C3_2 C4_2 H4B_2 109.7 . . ?
C5_2 C4_2 H4B_2 109.7 . . ?
H4A_2 C4_2 H4B_2 108.2 . . ?
N1_2 C5_2 C4_2 112.64(10) . . ?
N1_2 C5_2 H5A_2 109.1 . . ?
C4_2 C5_2 H5A_2 109.1 . . ?
N1_2 C5_2 H5B_2 109.1 . . ?
C4_2 C5_2 H5B_2 109.1 . . ?
H5A_2 C5_2 H5B_2 107.8 . . ?
C1_4 N1_3 C1_3 116.18(9) . . ?
C1_4 N1_3 C4_3 118.79(9) . . ?
C1_3 N1_3 C4_3 111.51(9) . . ?
N1_3 C1_3 C2_3 106.05(9) . . ?
N1_3 C1_3 B1_1 119.07(10) . . ?
C2_3 C1_3 B1_1 117.69(10) . . ?
N1_3 C1_3 H1_3 104.0 . . ?
C2_3 C1_3 H1_3 104.0 . . ?
B1_1 C1_3 H1_3 104.0 . . ?
C6_3 C2_3 C5_3 107.73(10) . . ?
C6_3 C2_3 C3_3 111.12(10) . . ?
C5_3 C2_3 C3_3 110.13(10) . . ?
C6_3 C2_3 C1_3 109.58(10) . . ?
C5_3 C2_3 C1_3 115.66(10) . . ?
C3_3 C2_3 C1_3 102.59(9) . . ?
C4_3 C3_3 C2_3 107.81(10) . . ?
C4_3 C3_3 H3A_3 110.1 . . ?
C2_3 C3_3 H3A_3 110.1 . . ?
C4_3 C3_3 H3B_3 110.1 . . ?
C2_3 C3_3 H3B_3 110.1 . . ?
H3A_3 C3_3 H3B_3 108.5 . . ?
N1_3 C4_3 C8_3 113.68(10) . . ?
N1_3 C4_3 C3_3 103.15(9) . . ?
C8_3 C4_3 C3_3 111.40(11) . . ?
N1_3 C4_3 C7_3 110.69(10) . . ?
C8_3 C4_3 C7_3 106.18(10) . . ?
C3_3 C4_3 C7_3 111.88(11) . . ?
C2_3 C5_3 H5A_3 109.5 . . ?
C2_3 C5_3 H5B_3 109.5 . . ?
H5A_3 C5_3 H5B_3 109.5 . . ?
C2_3 C5_3 H5C_3 109.5 . . ?
H5A_3 C5_3 H5C_3 109.5 . . ?
H5B_3 C5_3 H5C_3 109.5 . . ?
C2_3 C6_3 H6A_3 109.5 . . ?
C2_3 C6_3 H6B_3 109.5 . . ?
H6A_3 C6_3 H6B_3 109.5 . . ?
C2_3 C6_3 H6C_3 109.5 . . ?
H6A_3 C6_3 H6C_3 109.5 . . ?
H6B_3 C6_3 H6C_3 109.5 . . ?
C4_3 C7_3 H7A_3 109.5 . . ?
C4_3 C7_3 H7B_3 109.5 . . ?
H7A_3 C7_3 H7B_3 109.5 . . ?
C4_3 C7_3 H7C_3 109.5 . . ?
H7A_3 C7_3 H7C_3 109.5 . . ?
H7B_3 C7_3 H7C_3 109.5 . . ?
C4_3 C8_3 H8A_3 109.5 . . ?
C4_3 C8_3 H8B_3 109.5 . . ?
H8A_3 C8_3 H8B_3 109.5 . . ?
C4_3 C8_3 H8C_3 109.5 . . ?
H8A_3 C8_3 H8C_3 109.5 . . ?
H8B_3 C8_3 H8C_3 109.5 . . ?
C6_4 C1_4 C2_4 118.66(11) . . ?
C6_4 C1_4 N1_3 117.67(11) . . ?
C2_4 C1_4 N1_3 123.68(11) . . ?
C3_4 C2_4 C1_4 118.80(12) . . ?
C3_4 C2_4 C7_4 116.00(11) . . ?
C1_4 C2_4 C7_4 125.18(11) . . ?
C4_4 C3_4 C2_4 122.23(13) . . ?
C4_4 C3_4 H3_4 118.9 . . ?
C2_4 C3_4 H3_4 118.9 . . ?
C5_4 C4_4 C3_4 119.04(12) . . ?
C5_4 C4_4 H4_4 120.5 . . ?
C3_4 C4_4 H4_4 120.5 . . ?
C4_4 C5_4 C6_4 121.32(12) . . ?
C4_4 C5_4 H5_4 119.3 . . ?
C6_4 C5_4 H5_4 119.3 . . ?
C5_4 C6_4 C1_4 119.93(12) . . ?
C5_4 C6_4 C10_4 117.67(11) . . ?
C1_4 C6_4 C10_4 122.39(11) . . ?
C2_4 C7_4 C9_4 112.02(11) . . ?
C2_4 C7_4 C8_4 112.43(11) . . ?
C9_4 C7_4 C8_4 108.56(11) . . ?
C2_4 C7_4 H7_4 107.9 . . ?
C9_4 C7_4 H7_4 107.9 . . ?
C8_4 C7_4 H7_4 107.9 . . ?
C7_4 C8_4 H8A_4 109.5 . . ?
C7_4 C8_4 H8B_4 109.5 . . ?
H8A_4 C8_4 H8B_4 109.5 . . ?
C7_4 C8_4 H8C_4 109.5 . . ?
H8A_4 C8_4 H8C_4 109.5 . . ?
H8B_4 C8_4 H8C_4 109.5 . . ?
C7_4 C9_4 H9A_4 109.5 . . ?
C7_4 C9_4 H9B_4 109.5 . . ?
H9A_4 C9_4 H9B_4 109.5 . . ?
C7_4 C9_4 H9C_4 109.5 . . ?
H9A_4 C9_4 H9C_4 109.5 . . ?
H9B_4 C9_4 H9C_4 109.5 . . ?
C6_4 C10_4 C12_4 111.03(11) . . ?
C6_4 C10_4 C11_4 111.40(11) . . ?
C12_4 C10_4 C11_4 110.49(11) . . ?
C6_4 C10_4 H10_4 107.9 . . ?
C12_4 C10_4 H10_4 107.9 . . ?
C11_4 C10_4 H10_4 107.9 . . ?
C10_4 C11_4 H11A_4 109.5 . . ?
C10_4 C11_4 H11B_4 109.5 . . ?
H11A_4 C11_4 H11B_4 109.5 . . ?
C10_4 C11_4 H11C_4 109.5 . . ?
H11A_4 C11_4 H11C_4 109.5 . . ?
H11B_4 C11_4 H11C_4 109.5 . . ?
C10_4 C12_4 H12A_4 109.5 . . ?
C10_4 C12_4 H12B_4 109.5 . . ?
H12A_4 C12_4 H12B_4 109.5 . . ?
C10_4 C12_4 H12C_4 109.5 . . ?
H12A_4 C12_4 H12C_4 109.5 . . ?
H12B_4 C12_4 H12C_4 109.5 . . ?

loop_
_geom_bond_atom_site_label_1
_geom_bond_atom_site_label_2
_geom_bond_distance
_geom_bond_site_symmetry_2
_geom_bond_publ_flag
C1_1 C2_1 1.4104(16) . ?
C1_1 C6_1 1.4113(17) . ?
C1_1 B1_1 1.6053(17) . ?
B1_1 N1_2 1.3944(17) . ?
B1_1 C1_3 1.6273(18) . ?
C2_1 C3_1 1.4033(17) . ?
C2_1 C7_1 1.5115(18) . ?
C3_1 C4_1 1.3873(19) . ?
C3_1 C8_1 1.5070(17) . ?
C4_1 C5_1 1.3874(18) . ?
C4_1 H4_1 0.9500 . ?
C5_1 C6_1 1.4026(17) . ?
C5_1 C9_1 1.5080(18) . ?
C6_1 C10_1 1.5124(16) . ?
C7_1 H7A_1 0.9800 . ?
C7_1 H7B_1 0.9800 . ?
C7_1 H7C_1 0.9800 . ?
C8_1 H8A_1 0.9800 . ?
C8_1 H8B_1 0.9800 . ?
C8_1 H8C_1 0.9800 . ?
C9_1 H9A_1 0.9800 . ?
C9_1 H9B_1 0.9800 . ?
C9_1 H9C_1 0.9800 . ?
C10_1 H10A_1 0.9800 . ?
C10_1 H10B_1 0.9800 . ?
C10_1 H10C_1 0.9800 . ?
N1_2 C1_2 1.4648(15) . ?
N1_2 C5_2 1.4709(15) . ?
C1_2 C2_2 1.5232(17) . ?
C1_2 H1A_2 0.9900 . ?
C1_2 H1B_2 0.9900 . ?
C2_2 C3_2 1.5265(18) . ?
C2_2 H2A_2 0.9900 . ?
C2_2 H2B_2 0.9900 . ?
C3_2 C4_2 1.5202(19) . ?
C3_2 H3A_2 0.9900 . ?
C3_2 H3B_2 0.9900 . ?
C4_2 C5_2 1.5236(19) . ?
C4_2 H4A_2 0.9900 . ?
C4_2 H4B_2 0.9900 . ?
C5_2 H5A_2 0.9900 . ?
C5_2 H5B_2 0.9900 . ?
N1_3 C1_4 1.4478(15) . ?
N1_3 C1_3 1.4951(14) . ?
N1_3 C4_3 1.5065(15) . ?
C1_3 C2_3 1.5684(17) . ?
C1_3 H1_3 1.0000 . ?
C2_3 C6_3 1.5344(17) . ?
C2_3 C5_3 1.5356(17) . ?
C2_3 C3_3 1.5415(17) . ?
C3_3 C4_3 1.5375(17) . ?
C3_3 H3A_3 0.9900 . ?
C3_3 H3B_3 0.9900 . ?
C4_3 C8_3 1.5280(17) . ?
C4_3 C7_3 1.5388(18) . ?
C5_3 H5A_3 0.9800 . ?
C5_3 H5B_3 0.9800 . ?
C5_3 H5C_3 0.9800 . ?
C6_3 H6A_3 0.9800 . ?
C6_3 H6B_3 0.9800 . ?
C6_3 H6C_3 0.9800 . ?
C7_3 H7A_3 0.9800 . ?
C7_3 H7B_3 0.9800 . ?
C7_3 H7C_3 0.9800 . ?
C8_3 H8A_3 0.9800 . ?
C8_3 H8B_3 0.9800 . ?
C8_3 H8C_3 0.9800 . ?
C1_4 C6_4 1.4166(17) . ?
C1_4 C2_4 1.4225(17) . ?
C2_4 C3_4 1.3957(18) . ?
C2_4 C7_4 1.5269(18) . ?
C3_4 C4_4 1.383(2) . ?
C3_4 H3_4 0.9500 . ?
C4_4 C5_4 1.377(2) . ?
C4_4 H4_4 0.9500 . ?
C5_4 C6_4 1.3965(18) . ?
C5_4 H5_4 0.9500 . ?
C6_4 C10_4 1.5158(18) . ?
C7_4 C9_4 1.5378(18) . ?
C7_4 C8_4 1.5382(18) . ?
C7_4 H7_4 1.0000 . ?
C8_4 H8A_4 0.9800 . ?
C8_4 H8B_4 0.9800 . ?
C8_4 H8C_4 0.9800 . ?
C9_4 H9A_4 0.9800 . ?
C9_4 H9B_4 0.9800 . ?
C9_4 H9C_4 0.9800 . ?
C10_4 C12_4 1.5331(19) . ?
C10_4 C11_4 1.5340(18) . ?
C10_4 H10_4 1.0000 . ?
C11_4 H11A_4 0.9800 . ?
C11_4 H11B_4 0.9800 . ?
C11_4 H11C_4 0.9800 . ?
C12_4 H12A_4 0.9800 . ?
C12_4 H12B_4 0.9800 . ?
C12_4 H12C_4 0.9800 . ?
